data_4022018
loop_
_publ_author_name
'Bin Wang'
'Minxiong Li'
'Shansheng Xu'
'Haibin Song'
'Baiquan Wang'

_publ_section_title
;
 A General Synthetic Route to 6,6-Substituted-6H-dibenzo[b,d]pyrans
 from Dibenzofuran
;
_journal_name_full 'Journal of Organic Chemistry'
_journal_page_first 8291
_journal_page_last 8293
_journal_paper_doi 10.1021/jo061415r
_journal_volume 71
_journal_year 2006
_chemical_formula_sum 'C21 H16 O'
_chemical_formula_weight 284.34
_chemical_name_systematic
; 
 ? 
;
_space_group_IT_number 45
_symmetry_cell_setting orthorhombic
_symmetry_space_group_name_Hall 'I 2 -2c'
_symmetry_space_group_name_H-M 'I b a 2'
_atom_sites_solution_hydrogens geom
_atom_sites_solution_primary direct
_atom_sites_solution_secondary difmap
_audit_creation_method SHELXL-97
_cell_angle_alpha 90.00
_cell_angle_beta 90.00
_cell_angle_gamma 90.00
_cell_formula_units_Z 8
_cell_length_a 18.454(4)
_cell_length_b 22.937(5)
_cell_length_c 7.2039(15)
_cell_measurement_reflns_used 1474
_cell_measurement_temperature 294(2)
_cell_measurement_theta_max 20.84
_cell_measurement_theta_min 2.88
_cell_volume 3049.3(12)
_computing_cell_refinement 'Bruker SMART'
_computing_data_collection 'Bruker SMART'
_computing_data_reduction 'Bruker SAINT'
_computing_molecular_graphics 'Bruker SHELXTL'
_computing_publication_material 'Bruker SHELXTL'
_computing_structure_refinement 'SHELXL-97 (Sheldrick, 1997)'
_computing_structure_solution 'SHELXS-97 (Sheldrick, 1990)'
_diffrn_ambient_temperature 294(2)
_diffrn_measured_fraction_theta_full 0.996
_diffrn_measured_fraction_theta_max 0.996
_diffrn_measurement_device_type 'CCD area detector'
_diffrn_measurement_method 'phi and omega scans'
_diffrn_radiation_monochromator graphite
_diffrn_radiation_source 'fine-focus sealed tube'
_diffrn_radiation_type MoK\a
_diffrn_radiation_wavelength 0.71073
_diffrn_reflns_av_R_equivalents 0.0541
_diffrn_reflns_av_sigmaI/netI 0.0652
_diffrn_reflns_limit_h_max 9
_diffrn_reflns_limit_h_min -23
_diffrn_reflns_limit_k_max 28
_diffrn_reflns_limit_k_min -28
_diffrn_reflns_limit_l_max 8
_diffrn_reflns_limit_l_min -8
_diffrn_reflns_number 8333
_diffrn_reflns_theta_full 26.42
_diffrn_reflns_theta_max 26.42
_diffrn_reflns_theta_min 1.42
_exptl_absorpt_coefficient_mu 0.075
_exptl_absorpt_correction_T_max 1.000000
_exptl_absorpt_correction_T_min 0.714881
_exptl_absorpt_correction_type multi-scan
_exptl_absorpt_process_details SADABS
_exptl_crystal_density_diffrn 1.239
_exptl_crystal_density_meas ?
_exptl_crystal_density_method 'not measured'
_exptl_crystal_F_000 1200
_exptl_crystal_size_max 0.40
_exptl_crystal_size_mid 0.16
_exptl_crystal_size_min 0.12
_refine_diff_density_max 0.108
_refine_diff_density_min -0.140
_refine_diff_density_rms 0.030
_refine_ls_abs_structure_details 'Flack H D (1983), Acta Cryst. A39, 876-881'
_refine_ls_abs_structure_Flack -7(2)
_refine_ls_extinction_method none
_refine_ls_goodness_of_fit_ref 0.992
_refine_ls_hydrogen_treatment constr
_refine_ls_matrix_type full
_refine_ls_number_parameters 199
_refine_ls_number_reflns 3037
_refine_ls_number_restraints 1
_refine_ls_restrained_S_all 0.991
_refine_ls_R_factor_all 0.1134
_refine_ls_R_factor_gt 0.0446
_refine_ls_shift/su_max 0.001
_refine_ls_shift/su_mean 0.000
_refine_ls_structure_factor_coef Fsqd
_refine_ls_weighting_details 'calc w=1/[\s^2^(Fo^2^)+(0.0446P)^2^+0.0000P] where P=(Fo^2^+2Fc^2^)/3'
_refine_ls_weighting_scheme calc
_refine_ls_wR_factor_gt 0.0859
_refine_ls_wR_factor_ref 0.1088
_reflns_number_gt 1697
_reflns_number_total 3037
_reflns_threshold_expression >2sigma(I)
_cod_data_source_file jo061415rsi20060803_111450_4.cif
_cod_depositor_comments
;
The following automatic conversions were performed:
'_symmetry_cell_setting' value 'Orthorhombic' changed to 'orthorhombic'
according to '/home/saulius/struct/CIF-dictionaries/cif_core.dic'
dictionary named 'cif_core.dic' version 2.4.1 from
2010-06-29.

'_exptl_absorpt_correction_type' value 'MULTI-SCAN' changed
to 'multi-scan' according to
'/home/saulius/struct/CIF-dictionaries/cif_core.dic' dictionary named
'cif_core.dic' version 2.4.1 from
2010-06-29.

'_refine_ls_hydrogen_treatment' value 'CONSTR' changed to
'constr' according to '/home/saulius/struct/CIF-dictionaries/cif_core.dic'
dictionary named 'cif_core.dic' version 2.4.1 from 2010-06-29.

Automatic conversion script
Id: cif_fix_enum 1527 2010-12-29 10:47:43Z saulius 

The following automatic conversions were performed:

'_exptl_crystal_density_meas' value 'NONE' was changed to '?' - the
value is perceived as not measured.

Automatic conversion script
Id: cif_fix_values 3008 2015-01-20 13:52:24Z robertas 
;
_cod_database_code 4022018

loop_
_symmetry_equiv_pos_as_xyz
'x, y, z'
'-x, -y, z'
'x+1/2, -y+1/2, z'
'-x+1/2, y+1/2, z'
'x+1/2, y+1/2, z+1/2'
'-x+1/2, -y+1/2, z+1/2'
'x+1, -y+1, z+1/2'
'-x+1, y+1, z+1/2'

loop_
_atom_site_label
_atom_site_type_symbol
_atom_site_fract_x
_atom_site_fract_y
_atom_site_fract_z
_atom_site_U_iso_or_equiv
_atom_site_adp_type
_atom_site_occupancy
_atom_site_symmetry_multiplicity
_atom_site_calc_flag
_atom_site_refinement_flags
O1 O 0.26002(9) 0.36611(7) 0.5015(3) 0.0611(5) Uani 1 1 d .
C1 C 0.30773(15) 0.39530(11) 0.6148(5) 0.0580(8) Uani 1 1 d .
C2 C 0.37999(17) 0.39562(13) 0.5620(6) 0.0797(11) Uani 1 1 d .
H2 H 0.3947 0.3762 0.4552 0.096 Uiso 1 1 calc R
C3 C 0.42936(19) 0.42490(16) 0.6689(7) 0.0972(14) Uani 1 1 d .
H3 H 0.4779 0.4258 0.6341 0.117 Uiso 1 1 calc R
C4 C 0.4073(2) 0.45283(15) 0.8272(7) 0.0967(13) Uani 1 1 d .
H4 H 0.4413 0.4719 0.9009 0.116 Uiso 1 1 calc R
C5 C 0.33519(18) 0.45306(13) 0.8787(5) 0.0820(10) Uani 1 1 d .
H5 H 0.3211 0.4724 0.9863 0.098 Uiso 1 1 calc R
C6 C 0.28331(15) 0.42462(11) 0.7706(5) 0.0598(8) Uani 1 1 d .
C7 C 0.20521(14) 0.42569(11) 0.8064(4) 0.0531(7) Uani 1 1 d .
C8 C 0.17173(18) 0.46610(12) 0.9241(4) 0.0676(9) Uani 1 1 d .
H8 H 0.1999 0.4933 0.9867 0.081 Uiso 1 1 calc R
C9 C 0.09784(19) 0.46618(12) 0.9488(4) 0.0699(9) Uani 1 1 d .
H9 H 0.0766 0.4930 1.0288 0.084 Uiso 1 1 calc R
C10 C 0.05530(16) 0.42681(12) 0.8559(4) 0.0623(8) Uani 1 1 d .
H10 H 0.0053 0.4268 0.8728 0.075 Uiso 1 1 calc R
C11 C 0.08727(14) 0.38690(11) 0.7364(4) 0.0524(7) Uani 1 1 d .
H11 H 0.0584 0.3606 0.6716 0.063 Uiso 1 1 calc R
C12 C 0.16177(14) 0.38575(10) 0.7126(4) 0.0453(6) Uani 1 1 d .
C13 C 0.19937(13) 0.33994(11) 0.5980(4) 0.0461(7) Uani 1 1 d .
C14 C 0.22426(14) 0.28754(10) 0.7173(4) 0.0549(7) Uani 1 1 d .
H14A H 0.2705 0.2728 0.6737 0.066 Uiso 1 1 calc R
H14B H 0.2291 0.2988 0.8464 0.066 Uiso 1 1 calc R
C15 C 0.16530(14) 0.24152(11) 0.6950(4) 0.0561(7) Uani 1 1 d .
H15A H 0.1858 0.2026 0.6943 0.067 Uiso 1 1 calc R
H15B H 0.1299 0.2442 0.7941 0.067 Uiso 1 1 calc R
C16 C 0.13193(12) 0.25584(12) 0.5117(4) 0.0469(7) Uani 1 1 d .
C17 C 0.08776(15) 0.22184(13) 0.3998(5) 0.0609(8) Uani 1 1 d .
H17 H 0.0747 0.1844 0.4363 0.073 Uiso 1 1 calc R
C18 C 0.06379(15) 0.24422(16) 0.2352(5) 0.0727(9) Uani 1 1 d .
H18 H 0.0337 0.2218 0.1600 0.087 Uiso 1 1 calc R
C19 C 0.08335(17) 0.29946(16) 0.1785(5) 0.0741(10) Uani 1 1 d .
H19 H 0.0664 0.3137 0.0657 0.089 Uiso 1 1 calc R
C20 C 0.12755(15) 0.33367(12) 0.2869(4) 0.0610(8) Uani 1 1 d .
H20 H 0.1408 0.3709 0.2488 0.073 Uiso 1 1 calc R
C21 C 0.15198(13) 0.31103(11) 0.4556(4) 0.0452(7) Uani 1 1 d .

loop_
_atom_site_aniso_label
_atom_site_aniso_U_11
_atom_site_aniso_U_22
_atom_site_aniso_U_33
_atom_site_aniso_U_23
_atom_site_aniso_U_13
_atom_site_aniso_U_12
O1 0.0523(11) 0.0638(12) 0.0673(13) -0.0036(12) 0.0125(11) -0.0044(10)
C1 0.0516(19) 0.0467(17) 0.076(2) 0.0044(17) 0.0002(18) -0.0045(14)
C2 0.057(2) 0.068(2) 0.114(3) 0.009(2) 0.011(2) -0.0100(17)
C3 0.062(2) 0.075(2) 0.155(5) 0.020(3) 0.007(3) -0.015(2)
C4 0.067(2) 0.078(3) 0.145(4) 0.001(3) -0.029(3) -0.016(2)
C5 0.076(2) 0.068(2) 0.103(3) -0.008(2) -0.016(2) -0.0109(18)
C6 0.0561(17) 0.0462(16) 0.077(2) -0.0007(17) -0.0084(17) -0.0039(14)
C7 0.0608(18) 0.0425(15) 0.0561(19) 0.0003(15) -0.0025(16) 0.0032(14)
C8 0.089(2) 0.0553(19) 0.059(2) -0.0105(16) -0.0071(19) 0.0062(17)
C9 0.089(2) 0.061(2) 0.059(2) -0.0051(17) 0.0076(19) 0.0225(18)
C10 0.0641(19) 0.0573(18) 0.065(2) 0.0022(17) 0.0136(16) 0.0178(16)
C11 0.0556(17) 0.0485(16) 0.0533(19) 0.0027(15) 0.0007(15) 0.0087(13)
C12 0.0502(16) 0.0392(14) 0.0464(16) 0.0019(14) 0.0026(14) 0.0055(13)
C13 0.0431(14) 0.0452(15) 0.0501(17) 0.0015(14) 0.0025(14) 0.0043(13)
C14 0.0580(16) 0.0498(15) 0.0569(19) -0.0016(14) -0.0106(15) 0.0134(13)
C15 0.0605(16) 0.0515(16) 0.0562(18) 0.0077(15) 0.0012(15) 0.0022(15)
C16 0.0425(14) 0.0535(17) 0.0447(17) -0.0043(15) 0.0052(15) 0.0073(13)
C17 0.0491(17) 0.0653(19) 0.068(2) -0.0139(19) 0.0045(17) -0.0018(15)
C18 0.0586(19) 0.089(2) 0.071(3) -0.025(2) -0.0109(18) 0.0107(18)
C19 0.071(2) 0.103(3) 0.048(2) -0.010(2) -0.0137(17) 0.031(2)
C20 0.0673(18) 0.0622(17) 0.053(2) 0.0040(17) 0.0015(18) 0.0190(16)
C21 0.0431(14) 0.0475(15) 0.0450(18) -0.0040(14) 0.0008(12) 0.0109(13)

loop_
_atom_type_symbol
_atom_type_description
_atom_type_scat_dispersion_real
_atom_type_scat_dispersion_imag
_atom_type_scat_source
C C 0.0033 0.0016 'International Tables Vol C Tables 4.2.6.8 and 6.1.1.4'
H H 0.0000 0.0000 'International Tables Vol C Tables 4.2.6.8 and 6.1.1.4'
O O 0.0106 0.0060 'International Tables Vol C Tables 4.2.6.8 and 6.1.1.4'

loop_
_geom_angle_atom_site_label_1
_geom_angle_atom_site_label_2
_geom_angle_atom_site_label_3
_geom_angle
C1 O1 C13 114.3(2)
O1 C1 C6 120.7(2)
O1 C1 C2 117.1(3)
C6 C1 C2 122.2(3)
C3 C2 C1 119.2(4)
C3 C2 H2 120.4
C1 C2 H2 120.4
C2 C3 C4 120.0(4)
C2 C3 H3 120.0
C4 C3 H3 120.0
C3 C4 C5 120.8(4)
C3 C4 H4 119.6
C5 C4 H4 119.6
C4 C5 C6 120.6(4)
C4 C5 H5 119.7
C6 C5 H5 119.7
C1 C6 C5 117.1(3)
C1 C6 C7 118.1(3)
C5 C6 C7 124.7(3)
C12 C7 C8 118.4(2)
C12 C7 C6 118.1(2)
C8 C7 C6 123.5(3)
C9 C8 C7 121.1(3)
C9 C8 H8 119.4
C7 C8 H8 119.4
C10 C9 C8 120.2(3)
C10 C9 H9 119.9
C8 C9 H9 119.9
C9 C10 C11 119.6(3)
C9 C10 H10 120.2
C11 C10 H10 120.2
C12 C11 C10 120.7(3)
C12 C11 H11 119.6
C10 C11 H11 119.6
C11 C12 C7 119.9(2)
C11 C12 C13 122.6(2)
C7 C12 C13 117.4(2)
O1 C13 C21 107.8(2)
O1 C13 C12 109.3(2)
C21 C13 C12 114.5(2)
O1 C13 C14 111.05(19)
C21 C13 C14 102.1(2)
C12 C13 C14 112.0(2)
C15 C14 C13 105.5(2)
C15 C14 H14A 110.6
C13 C14 H14A 110.6
C15 C14 H14B 110.6
C13 C14 H14B 110.6
H14A C14 H14B 108.8
C16 C15 C14 103.6(2)
C16 C15 H15A 111.0
C14 C15 H15A 111.0
C16 C15 H15B 111.0
C14 C15 H15B 111.0
H15A C15 H15B 109.0
C21 C16 C17 120.2(3)
C21 C16 C15 110.5(2)
C17 C16 C15 129.2(3)
C18 C17 C16 118.9(3)
C18 C17 H17 120.5
C16 C17 H17 120.5
C17 C18 C19 121.2(3)
C17 C18 H18 119.4
C19 C18 H18 119.4
C20 C19 C18 120.8(3)
C20 C19 H19 119.6
C18 C19 H19 119.6
C19 C20 C21 118.3(3)
C19 C20 H20 120.9
C21 C20 H20 120.9
C16 C21 C20 120.6(3)
C16 C21 C13 111.2(2)
C20 C21 C13 128.2(2)

loop_
_geom_bond_atom_site_label_1
_geom_bond_atom_site_label_2
_geom_bond_distance
O1 C1 1.375(3)
O1 C13 1.448(3)
C1 C6 1.384(4)
C1 C2 1.387(4)
C2 C3 1.369(5)
C2 H2 0.9300
C3 C4 1.370(6)
C3 H3 0.9300
C4 C5 1.382(5)
C4 H4 0.9300
C5 C6 1.396(4)
C5 H5 0.9300
C6 C7 1.464(4)
C7 C12 1.392(3)
C7 C8 1.400(3)
C8 C9 1.375(4)
C8 H8 0.9300
C9 C10 1.371(4)
C9 H9 0.9300
C10 C11 1.388(4)
C10 H10 0.9300
C11 C12 1.386(3)
C11 H11 0.9300
C12 C13 1.506(4)
C13 C21 1.502(3)
C13 C14 1.547(3)
C14 C15 1.524(3)
C14 H14A 0.9700
C14 H14B 0.9700
C15 C16 1.493(4)
C15 H15A 0.9700
C15 H15B 0.9700
C16 C21 1.380(3)
C16 C17 1.387(4)
C17 C18 1.366(4)
C17 H17 0.9300
C18 C19 1.379(4)
C18 H18 0.9300
C19 C20 1.375(4)
C19 H19 0.9300
C20 C21 1.396(4)
C20 H20 0.9300

loop_
_geom_torsion_atom_site_label_1
_geom_torsion_atom_site_label_2
_geom_torsion_atom_site_label_3
_geom_torsion_atom_site_label_4
_geom_torsion
C13 O1 C1 C6 -34.0(3)
C13 O1 C1 C2 148.2(2)
O1 C1 C2 C3 179.0(3)
C6 C1 C2 C3 1.3(5)
C1 C2 C3 C4 0.8(5)
C2 C3 C4 C5 -1.5(6)
C3 C4 C5 C6 0.2(5)
O1 C1 C6 C5 179.9(2)
C2 C1 C6 C5 -2.5(4)
O1 C1 C6 C7 -2.6(4)
C2 C1 C6 C7 175.0(3)
C4 C5 C6 C1 1.7(4)
C4 C5 C6 C7 -175.6(3)
C1 C6 C7 C12 16.2(4)
C5 C6 C7 C12 -166.4(3)
C1 C6 C7 C8 -161.3(3)
C5 C6 C7 C8 16.0(4)
C12 C7 C8 C9 0.7(4)
C6 C7 C8 C9 178.2(3)
C7 C8 C9 C10 -0.8(4)
C8 C9 C10 C11 -0.1(4)
C9 C10 C11 C12 1.2(4)
C10 C11 C12 C7 -1.3(4)
C10 C11 C12 C13 174.4(2)
C8 C7 C12 C11 0.4(4)
C6 C7 C12 C11 -177.3(2)
C8 C7 C12 C13 -175.6(2)
C6 C7 C12 C13 6.8(4)
C1 O1 C13 C21 178.9(2)
C1 O1 C13 C12 53.9(3)
C1 O1 C13 C14 -70.1(3)
C11 C12 C13 O1 143.6(3)
C7 C12 C13 O1 -40.5(3)
C11 C12 C13 C21 22.7(4)
C7 C12 C13 C21 -161.5(2)
C11 C12 C13 C14 -92.9(3)
C7 C12 C13 C14 83.0(3)
O1 C13 C14 C15 -140.3(2)
C21 C13 C14 C15 -25.7(3)
C12 C13 C14 C15 97.2(2)
C13 C14 C15 C16 25.2(3)
C14 C15 C16 C21 -15.2(3)
C14 C15 C16 C17 163.5(2)
C21 C16 C17 C18 -0.9(4)
C15 C16 C17 C18 -179.5(3)
C16 C17 C18 C19 0.6(4)
C17 C18 C19 C20 -0.1(5)
C18 C19 C20 C21 -0.1(4)
C17 C16 C21 C20 0.7(4)
C15 C16 C21 C20 179.5(2)
C17 C16 C21 C13 179.7(2)
C15 C16 C21 C13 -1.4(3)
C19 C20 C21 C16 -0.2(4)
C19 C20 C21 C13 -179.0(3)
O1 C13 C21 C16 134.1(2)
C12 C13 C21 C16 -104.1(2)
C14 C13 C21 C16 17.1(3)
O1 C13 C21 C20 -47.0(3)
C12 C13 C21 C20 74.9(3)
C14 C13 C21 C20 -164.0(2)

loop_
_cod_related_entry_id
_cod_related_entry_database
_cod_related_entry_code
1 ChemSpider 10149097
